data_1567586
loop_
_publ_author_name
'Rocco, Dalila'
'Nikoleti\'c, Anamarija'
'Prescimone, Alessandro'
'Constable, Edwin C.'
'Housecroft, Catherine E.'

_publ_section_title
;
 To Be or Not to Be a (4,4) Net: Reactions of
 4&#x2032;-{4-(N,N-Diethylaminophenyl)}- and
 4&#x2032;-{4-(N,N-Diphenylaminophenyl)}-3,2&#x2032;:6&#x2032;,3&#x2033;-
 and 4,2&#x2032;:6&#x2032;,4&#x2033;-Terpyridines with Cobalt(II)
 Thiocyanate
;
_journal_issue 8
_journal_name_full Crystals
_journal_page_first 1136
_journal_paper_doi 10.3390/cryst12081136
_journal_volume 12
_journal_year 2022
_chemical_formula_moiety 'C52 H48 Co N10 S2, 2(C H Cl3)'
_chemical_formula_sum 'C54 H50 Cl6 Co N10 S2'
_chemical_formula_weight 1174.79
_space_group_crystal_system monoclinic
_space_group_IT_number 14
_space_group_name_Hall '-P 2yn'
_space_group_name_H-M_alt 'P 1 21/n 1'
_atom_sites_solution_hydrogens geom
_atom_sites_solution_primary dual
_audit_creation_date 2022-05-20
_audit_creation_method
;
Olex2 1.5
(compiled 2022.04.07 svn.rca3783a0 for OlexSys, GUI svn.r6498)
;
_cell_angle_alpha 90
_cell_angle_beta 100.0720(10)
_cell_angle_gamma 90
_cell_formula_units_Z 2
_cell_length_a 8.34220(10)
_cell_length_b 16.5164(3)
_cell_length_c 19.9774(3)
_cell_measurement_reflns_used 46830
_cell_measurement_temperature 150
_cell_measurement_theta_max 73.04
_cell_measurement_theta_min 3.49
_cell_volume 2710.13(7)
_computing_cell_refinement 'X-Area Recipe 1.37.0.0 (STOE, 2021)'
_computing_data_collection 'X-Area Pilatus3_SV 1.31.175.0 (STOE, 2021)'
_computing_data_reduction
;
X-Area Integrate 2.5.1.0 (STOE, 2021)
X-Area LANA 2.6.2.0 (STOE, 2021)
;
_computing_molecular_graphics 'Olex2 1.5 (Dolomanov et al., 2009)'
_computing_publication_material 'Olex2 1.5 (Dolomanov et al., 2009)'
_computing_structure_refinement 'SHELXL 2018/3 (Sheldrick, 2015)'
_computing_structure_solution 'SHELXT 2018/2 (Sheldrick, 2018)'
_diffrn_ambient_temperature 150
_diffrn_detector 'EIGER2 1M'
_diffrn_detector_area_resol_mean 13.33
_diffrn_measured_fraction_theta_full 0.994
_diffrn_measured_fraction_theta_max 0.969
_diffrn_measurement_details
;
 2006 frames, detector distance = 40 mm
;
_diffrn_measurement_device 'Eulerian 4-circle diffractometer'
_diffrn_measurement_device_type Basel-Cu-Stoe
_diffrn_measurement_method 'rotation method, \w scans'
_diffrn_radiation_collimation '1.2 0.6 mm diameter'
_diffrn_radiation_monochromator 'Graded multilayer mirror'
_diffrn_radiation_polarisn_norm 270
_diffrn_radiation_probe x-ray
_diffrn_radiation_type 'Cu K\a'
_diffrn_radiation_wavelength 1.54186
_diffrn_reflns_av_R_equivalents 0.0407
_diffrn_reflns_av_unetI/netI 0.0277
_diffrn_reflns_Laue_measured_fraction_full 0.994
_diffrn_reflns_Laue_measured_fraction_max 0.969
_diffrn_reflns_limit_h_max 5
_diffrn_reflns_limit_h_min -9
_diffrn_reflns_limit_k_max 20
_diffrn_reflns_limit_k_min -18
_diffrn_reflns_limit_l_max 24
_diffrn_reflns_limit_l_min -24
_diffrn_reflns_number 27499
_diffrn_reflns_point_group_measured_fraction_full 0.994
_diffrn_reflns_point_group_measured_fraction_max 0.969
_diffrn_reflns_theta_full 67.686
_diffrn_reflns_theta_max 73.063
_diffrn_reflns_theta_min 3.494
_diffrn_source 'Axo Cu'
_diffrn_source_current 1.00
_diffrn_source_power 0.050
_diffrn_source_voltage 50
_exptl_absorpt_coefficient_mu 6.302
_exptl_absorpt_correction_T_max 0.1089
_exptl_absorpt_correction_T_min 0.0695
_exptl_absorpt_correction_type multi-scan
_exptl_absorpt_process_details
;
STOE X-Red32, absorption correction by Gaussian integration, analogous to
P. Coppens in: F. R. Ahmed (Editor), "Crystallographic Computing", Munksgaard,
Copenhagen (1970), 255 - 270. Afterwards scaling of reflection intensities was
performed within STOE LANA. J. Koziskova, F. Hahn, J. Richter, J. Kozisek, Acta
Chimica Slovaca, vol. 9, no. 2, 2016, pp. 136 - 140.
Finally a spherical absorption correction was done within STOE LANA.
;
_exptl_crystal_colour yellow
_exptl_crystal_colour_primary yellow
_exptl_crystal_density_diffrn 1.440
_exptl_crystal_density_method 'not measured'
_exptl_crystal_description needle
_exptl_crystal_F_000 1210
_exptl_crystal_size_max 0.21
_exptl_crystal_size_mid 0.137
_exptl_crystal_size_min 0.09
_exptl_crystal_size_rad 0.140
_refine_diff_density_max 0.752
_refine_diff_density_min -0.793
_refine_diff_density_rms 0.141
_refine_ls_extinction_coef 0.0093(7)
_refine_ls_extinction_expression Fc^*^=kFc[1+0.001xFc^2^\l^3^/sin(2\q)]^-1/4^
_refine_ls_extinction_method 'SHELXL-2018/3 (Sheldrick 2018)'
_refine_ls_goodness_of_fit_ref 1.069
_refine_ls_hydrogen_treatment constr
_refine_ls_matrix_type full
_refine_ls_number_parameters 334
_refine_ls_number_reflns 5260
_refine_ls_number_restraints 0
_refine_ls_restrained_S_all 1.069
_refine_ls_R_factor_all 0.1143
_refine_ls_R_factor_gt 0.0956
_refine_ls_shift/su_max 0.000
_refine_ls_shift/su_mean 0.000
_refine_ls_structure_factor_coef Fsqd
_refine_ls_weighting_details 'w=1/[\s^2^(Fo^2^)+(0.1000P)^2^+10.0000P] where P=(Fo^2^+2Fc^2^)/3'
_refine_ls_weighting_scheme calc
_refine_ls_wR_factor_gt 0.2215
_refine_ls_wR_factor_ref 0.2451
_reflns_Friedel_coverage 0.000
_reflns_number_gt 4249
_reflns_number_total 5260
_reflns_threshold_expression 'I > 2\s(I)'
_cod_data_source_file NIA023_150K.cif
_cod_data_source_block nia023_150k
_cod_database_code 1567586
_shelx_shelxl_version_number 2018/3
_shelx_space_group_comment
;
The symmetry employed for this shelxl refinement is uniquely defined
by the following loop, which should always be used as a source of
symmetry information in preference to the above space-group names.
They are only intended as comments.
;
_shelx_estimated_absorpt_t_max 0.601
_shelx_estimated_absorpt_t_min 0.351
_olex2_refinement_description
;
1. Fixed Uiso
 At 1.2 times of:
  All C(H) groups, All C(H,H) groups
 At 1.5 times of:
  All C(H,H,H) groups
2.a Ternary CH refined with riding coordinates:
 C27(H27)
2.b Secondary CH2 refined with riding coordinates:
 C22(H22A,H22B), C24(H24A,H24B)
2.c Aromatic/amide H refined with riding coordinates:
 C1(H1), C2(H2), C18(H18), C4(H4), C19(H19), C5(H5), C20(H20), C7(H7),
 C21(H21), C10(H10), C15(H15), C14(H14), C11(H11), C13(H13)
2.d Idealised Me refined as rotating group:
 C23(H23A,H23B,H23C), C25(H25A,H25B,H25C)
;
_olex2_date_sample_submission 2022-05-09
_olex2_submission_original_sample_id NIA023_150K
_olex2_submission_special_instructions 'No special instructions were received'
_stoe_detector_distance '40.0 mm'
_stoe_detector_pixelsize_x '0.075 mm'
_stoe_detector_pixelsize_y '0.075 mm'
_stoe_detector_size_x '8.0 cm'
_stoe_detector_size_y '7.7 cm'
_stoe_evaluation_integration_a 5.6
_stoe_evaluation_integration_b -1.0
_stoe_evaluation_integration_ems 0.017
_stoe_evaluation_lana_bis_l_even_max -
_stoe_evaluation_lana_bis_l_odd_max -
_stoe_evaluation_lana_bos_l_even_max 4
_stoe_evaluation_lana_bos_l_odd_max 1
_stoe_evaluation_lana_completeness 96.8
_stoe_evaluation_lana_dxs_max_order 1
_stoe_evaluation_lana_dys_max_order 1
_stoe_evaluation_lana_fs_max_order 3
_stoe_evaluation_lana_max_2theta_available 146.2
_stoe_evaluation_lana_max_2theta_desired 146.2
_stoe_evaluation_lana_mean_redundancy 5.2
_stoe_evaluation_lana_number_refls_after_or 27499
_stoe_evaluation_lana_number_refls_outliers 6704
_stoe_evaluation_lana_number_refls_total 34203
_stoe_evaluation_lana_number_refls_unique 5260
_stoe_evaluation_lana_number_refls_written 27499
_stoe_evaluation_lana_or_c1 0.035
_stoe_evaluation_lana_or_c2 0
_stoe_evaluation_lana_or_c3 0
_stoe_evaluation_lana_or_c4 0.7
_stoe_evaluation_lana_point_group 2/m
_stoe_evaluation_lana_table
;
----------------------------------------------------------------------------
2Theta          12.5   28.3   44.1   59.9   75.7   91.5  107.3  123.1  138.9
----------------------------------------------------------------------------
<Resolution>    5.69   2.94   2.01   1.51   1.25   1.08   0.95   0.88   0.83
N(total)          68    794   1933   4012   7330   7784   4887   4950   2445
<Redundancy>     1.9    3.5    4.1    5.4    7.8    7.1    4.2    4.3    3.4
Complet. [%%]    84.8  100.0  100.0  100.0  100.0   99.9   98.6   99.6   80.4
<I/sigma>      145.6   78.9   43.2   21.4   13.4    8.7    5.8    3.2    1.8
R(int)         0.025  0.021  0.021  0.037  0.046  0.053  0.095  0.181  0.310
----------------------------------------------------------------------------
;
_stoe_measurement_identifier NIA023_150K
_stoe_measurement_max_exposure_per_frame '20.0 s'
_stoe_measurement_mean_exposure_per_frame '14.0 s'
_stoe_measurement_min_exposure_per_frame '2.0 s'
_stoe_measurement_total_exposure_time '7.8 h'
_stoe_measurement_total_frame_number 2006
_stoe_measurement_total_run_number 47
_stoe_measurement_tube_power '50.0 W'

loop_
_space_group_symop_operation_xyz
'x, y, z'
'-x+1/2, y+1/2, -z+1/2'
'-x, -y, -z'
'x-1/2, -y-1/2, z-1/2'

loop_
_atom_site_label
_atom_site_type_symbol
_atom_site_fract_x
_atom_site_fract_y
_atom_site_fract_z
_atom_site_U_iso_or_equiv
_atom_site_adp_type
_atom_site_occupancy
_atom_site_site_symmetry_order
_atom_site_calc_flag
_atom_site_refinement_flags_posn
_atom_site_refinement_flags_adp
_atom_site_refinement_flags_occupancy
_atom_site_disorder_assembly
_atom_site_disorder_group
Co1 Co 1.000000 1.000000 0.500000 0.0392(4) Uani 1 2 d S . P . .
S1 S 1.2987(2) 0.76694(11) 0.49241(11) 0.0792(6) Uani 1 1 d . . . . .
Cl2 Cl 0.8380(2) 0.69043(12) 0.48765(11) 0.0867(6) Uani 1 1 d . . . . .
Cl3 Cl 0.5536(3) 0.61039(12) 0.52210(10) 0.0821(6) Uani 1 1 d . . . . .
Cl1 Cl 0.6051(3) 0.61381(18) 0.38381(12) 0.1081(9) Uani 1 1 d . . . . .
N1 N 0.9307(5) 0.9070(2) 0.5680(2) 0.0412(9) Uani 1 1 d . . . . .
N3 N 1.2885(5) 0.5428(2) 0.9242(2) 0.0407(9) Uani 1 1 d . . . . .
N2 N 0.9109(5) 0.6957(3) 0.7456(2) 0.0434(10) Uani 1 1 d . . . . .
N5 N 1.1520(5) 0.9171(3) 0.4633(2) 0.0464(10) Uani 1 1 d . . . . .
N4 N -0.0236(6) 0.4678(3) 0.6898(3) 0.0537(11) Uani 1 1 d . . . . .
C3 C 0.8351(6) 0.7866(3) 0.6529(3) 0.0427(11) Uani 1 1 d . . . . .
C16 C 0.8768(6) 0.6357(3) 0.7862(3) 0.0426(11) Uani 1 1 d . . . . .
C1 C 0.7728(6) 0.8933(3) 0.5709(3) 0.0431(11) Uani 1 1 d . . . . .
H1 H 0.694625 0.925235 0.544295 0.052 Uiso 1 1 calc R U . . .
C9 C 0.4361(6) 0.5848(3) 0.7181(3) 0.0442(11) Uani 1 1 d . . . . .
C17 C 1.0160(6) 0.6053(3) 0.8357(3) 0.0428(11) Uani 1 1 d . . . . .
C2 C 0.7214(7) 0.8347(3) 0.6110(3) 0.0465(12) Uani 1 1 d . . . . .
H2 H 0.610650 0.826978 0.610352 0.056 Uiso 1 1 calc R U . . .
C18 C 1.0087(7) 0.5332(3) 0.8713(3) 0.0484(12) Uani 1 1 d . . . . .
H18 H 0.911673 0.504319 0.866201 0.058 Uiso 1 1 calc R U . . .
C4 C 0.9979(6) 0.8013(3) 0.6509(3) 0.0456(12) Uani 1 1 d . . . . .
H4 H 1.078648 0.771326 0.678106 0.055 Uiso 1 1 calc R U . . .
C19 C 1.1445(7) 0.5046(3) 0.9139(3) 0.0453(12) Uani 1 1 d . . . . .
H19 H 1.135907 0.456219 0.936864 0.054 Uiso 1 1 calc R U . . .
C5 C 1.0397(7) 0.8610(3) 0.6082(3) 0.0448(11) Uani 1 1 d . . . . .
H5 H 1.149564 0.869479 0.607442 0.054 Uiso 1 1 calc R U . . .
C6 C 0.7891(6) 0.7215(3) 0.6967(3) 0.0426(11) Uani 1 1 d . . . . .
C8 C 0.5965(6) 0.6242(3) 0.7281(3) 0.0420(11) Uani 1 1 d . . . . .
C20 C 1.1651(7) 0.6450(3) 0.8467(3) 0.0492(12) Uani 1 1 d . . . . .
H20 H 1.177170 0.693612 0.824611 0.059 Uiso 1 1 calc R U . . .
C7 C 0.6350(7) 0.6872(3) 0.6862(3) 0.0455(12) Uani 1 1 d . . . . .
H7 H 0.556058 0.706104 0.650917 0.055 Uiso 1 1 calc R U . . .
C21 C 1.2946(6) 0.6122(3) 0.8902(3) 0.0469(12) Uani 1 1 d . . . . .
H21 H 1.392884 0.640147 0.896521 0.056 Uiso 1 1 calc R U . . .
C10 C 0.4075(7) 0.5155(3) 0.7540(3) 0.0492(13) Uani 1 1 d . . . . .
H10 H 0.492095 0.494712 0.785903 0.059 Uiso 1 1 calc R U . . .
C15 C 0.7228(6) 0.6011(3) 0.7801(3) 0.0467(12) Uani 1 1 d . . . . .
H15 H 0.703517 0.561967 0.811222 0.056 Uiso 1 1 calc R U . . .
C26 C 1.2143(7) 0.8541(3) 0.4738(3) 0.0502(13) Uani 1 1 d . . . . .
C12 C 0.1264(7) 0.5054(3) 0.6979(3) 0.0480(13) Uani 1 1 d . . . . .
C14 C 0.3035(7) 0.6128(3) 0.6717(3) 0.0513(13) Uani 1 1 d . . . . .
H14 H 0.315995 0.659002 0.646469 0.062 Uiso 1 1 calc R U . . .
C11 C 0.2605(7) 0.4765(4) 0.7442(3) 0.0522(13) Uani 1 1 d . . . . .
H11 H 0.249024 0.429735 0.768916 0.063 Uiso 1 1 calc R U . . .
C13 C 0.1543(7) 0.5745(3) 0.6617(3) 0.0539(13) Uani 1 1 d . . . . .
H13 H 0.069723 0.595478 0.629904 0.065 Uiso 1 1 calc R U . . .
C22 C -0.1523(8) 0.4910(4) 0.6337(3) 0.0578(15) Uani 1 1 d . . . . .
H22A H -0.158462 0.549601 0.631545 0.069 Uiso 1 1 calc R U . . .
H22B H -0.255524 0.471141 0.643016 0.069 Uiso 1 1 calc R U . . .
C24 C -0.0424(8) 0.3908(4) 0.7242(3) 0.0625(16) Uani 1 1 d . . . . .
H24A H -0.157256 0.381941 0.724287 0.075 Uiso 1 1 calc R U . . .
H24B H 0.011752 0.395192 0.771109 0.075 Uiso 1 1 calc R U . . .
C23 C -0.1280(9) 0.4593(4) 0.5653(4) 0.0715(19) Uani 1 1 d . . . . .
H23A H -0.209381 0.481884 0.530384 0.107 Uiso 1 1 calc R U . . .
H23B H -0.137266 0.401359 0.564748 0.107 Uiso 1 1 calc R U . . .
H23C H -0.021852 0.474488 0.557339 0.107 Uiso 1 1 calc R U . . .
C25 C 0.0251(10) 0.3174(4) 0.6924(4) 0.076(2) Uani 1 1 d . . . . .
H25A H -0.040224 0.306572 0.648838 0.114 Uiso 1 1 calc R U . . .
H25B H 0.023004 0.271258 0.721497 0.114 Uiso 1 1 calc R U . . .
H25C H 0.135241 0.328001 0.686942 0.114 Uiso 1 1 calc R U . . .
C27 C 0.6326(9) 0.6673(5) 0.4609(4) 0.0739(19) Uani 1 1 d . . . . .
H27 H 0.571514 0.718108 0.453512 0.089 Uiso 1 1 calc R U . . .

loop_
_atom_site_aniso_label
_atom_site_aniso_U_11
_atom_site_aniso_U_22
_atom_site_aniso_U_33
_atom_site_aniso_U_23
_atom_site_aniso_U_13
_atom_site_aniso_U_12
Co1 0.0435(7) 0.0327(6) 0.0388(6) 0.0002(4) 0.0003(5) 0.0008(4)
S1 0.0760(12) 0.0513(9) 0.1056(15) -0.0023(9) 0.0028(10) 0.0211(8)
Cl2 0.0784(12) 0.0783(12) 0.0977(14) -0.0238(10) -0.0002(10) 0.0104(9)
Cl3 0.0886(13) 0.0738(11) 0.0818(12) 0.0083(9) 0.0091(9) 0.0273(9)
Cl1 0.0970(16) 0.144(2) 0.0858(14) -0.0468(14) 0.0233(11) -0.0285(14)
N1 0.045(2) 0.034(2) 0.042(2) 0.0045(16) 0.0013(17) -0.0021(17)
N3 0.045(2) 0.037(2) 0.037(2) 0.0060(16) -0.0044(16) 0.0013(17)
N2 0.043(2) 0.041(2) 0.042(2) 0.0094(17) -0.0024(17) 0.0030(17)
N5 0.047(2) 0.042(2) 0.048(2) -0.0052(19) 0.0012(19) 0.0022(19)
N4 0.045(3) 0.051(3) 0.063(3) 0.001(2) 0.003(2) -0.006(2)
C3 0.048(3) 0.036(2) 0.042(3) 0.005(2) 0.002(2) 0.001(2)
C16 0.047(3) 0.037(2) 0.041(3) 0.006(2) -0.001(2) -0.002(2)
C1 0.044(3) 0.039(3) 0.046(3) 0.011(2) 0.007(2) 0.004(2)
C9 0.045(3) 0.040(3) 0.045(3) 0.006(2) 0.001(2) 0.000(2)
C17 0.046(3) 0.036(2) 0.043(3) 0.005(2) -0.003(2) 0.001(2)
C2 0.049(3) 0.041(3) 0.047(3) 0.007(2) 0.002(2) 0.005(2)
C18 0.053(3) 0.040(3) 0.049(3) 0.006(2) 0.000(2) -0.005(2)
C4 0.042(3) 0.040(3) 0.051(3) 0.004(2) -0.001(2) 0.000(2)
C19 0.043(3) 0.041(3) 0.046(3) 0.008(2) -0.007(2) -0.005(2)
C5 0.046(3) 0.042(3) 0.044(3) 0.008(2) 0.001(2) 0.000(2)
C6 0.042(3) 0.037(2) 0.047(3) 0.004(2) 0.003(2) -0.001(2)
C8 0.042(3) 0.037(2) 0.044(3) 0.002(2) 0.001(2) 0.000(2)
C20 0.046(3) 0.043(3) 0.056(3) 0.008(2) 0.000(2) -0.004(2)
C7 0.050(3) 0.037(2) 0.047(3) 0.007(2) 0.002(2) 0.000(2)
C21 0.044(3) 0.039(3) 0.052(3) 0.010(2) -0.007(2) -0.003(2)
C10 0.049(3) 0.044(3) 0.051(3) 0.010(2) -0.001(2) -0.002(2)
C15 0.043(3) 0.043(3) 0.051(3) 0.008(2) 0.000(2) 0.001(2)
C26 0.050(3) 0.045(3) 0.053(3) -0.012(2) 0.001(2) 0.002(2)
C12 0.043(3) 0.043(3) 0.057(3) 0.002(2) 0.006(2) -0.005(2)
C14 0.049(3) 0.043(3) 0.058(3) 0.011(2) 0.000(2) 0.002(2)
C11 0.052(3) 0.048(3) 0.054(3) 0.008(3) 0.001(2) -0.005(2)
C13 0.047(3) 0.046(3) 0.065(4) 0.005(3) -0.001(3) -0.001(2)
C22 0.053(3) 0.048(3) 0.070(4) -0.006(3) 0.005(3) -0.002(2)
C24 0.064(4) 0.062(4) 0.061(4) 0.005(3) 0.010(3) -0.018(3)
C23 0.072(4) 0.064(4) 0.070(4) -0.009(3) -0.010(3) 0.012(3)
C25 0.099(6) 0.050(4) 0.080(5) 0.002(3) 0.017(4) -0.010(4)
C27 0.075(5) 0.075(5) 0.070(4) -0.006(4) 0.008(3) 0.013(4)

loop_
_atom_type_symbol
_atom_type_description
_atom_type_scat_dispersion_real
_atom_type_scat_dispersion_imag
_atom_type_scat_source
C C 0.0181 0.0091 'International Tables Vol C Tables 4.2.6.8 and 6.1.1.4'
H H 0.0000 0.0000 'International Tables Vol C Tables 4.2.6.8 and 6.1.1.4'
Cl Cl 0.3639 0.7018 'International Tables Vol C Tables 4.2.6.8 and 6.1.1.4'
Co Co -2.3653 3.6143 'International Tables Vol C Tables 4.2.6.8 and 6.1.1.4'
N N 0.0311 0.0180 'International Tables Vol C Tables 4.2.6.8 and 6.1.1.4'
S S 0.3331 0.5567 'International Tables Vol C Tables 4.2.6.8 and 6.1.1.4'

loop_
_exptl_crystal_face_index_h
_exptl_crystal_face_index_k
_exptl_crystal_face_index_l
_exptl_crystal_face_perp_dist
-1 0 30 0.1290
-2 -10 -9 0.1419
13 17 -30 0.0922
-13 15 30 0.1059
5 -30 26 0.1022
2 15 15 0.1381
1 2 -30 0.1189
-1 6 -4 0.1131
-5 -7 10 0.1024
6 -5 -10 0.1187

loop_
_geom_angle_atom_site_label_1
_geom_angle_atom_site_label_2
_geom_angle_atom_site_label_3
_geom_angle
_geom_angle_site_symmetry_1
_geom_angle_site_symmetry_3
_geom_angle_publ_flag
N1 Co1 N1 180.0 . 3_776 ?
N1 Co1 N3 86.32(15) . 4_575 ?
N1 Co1 N3 93.68(15) . 2_756 ?
N1 Co1 N3 93.68(15) 3_776 4_575 ?
N1 Co1 N3 86.32(15) 3_776 2_756 ?
N3 Co1 N3 180.0 2_756 4_575 ?
N5 Co1 N1 90.01(17) 3_776 3_776 ?
N5 Co1 N1 89.99(17) 3_776 . ?
N5 Co1 N1 89.99(17) . 3_776 ?
N5 Co1 N1 90.01(17) . . ?
N5 Co1 N3 89.42(16) 3_776 4_575 ?
N5 Co1 N3 89.42(16) . 2_756 ?
N5 Co1 N3 90.58(16) . 4_575 ?
N5 Co1 N3 90.58(16) 3_776 2_756 ?
N5 Co1 N5 180.0 . 3_776 ?
C1 N1 Co1 120.6(3) . . ?
C5 N1 Co1 123.0(3) . . ?
C5 N1 C1 116.4(4) . . ?
C19 N3 Co1 122.4(3) . 2_746 ?
C21 N3 Co1 121.4(3) . 2_746 ?
C21 N3 C19 116.0(4) . . ?
C16 N2 C6 117.3(4) . . ?
C26 N5 Co1 143.3(5) . . ?
C12 N4 C22 120.1(5) . . ?
C12 N4 C24 120.2(5) . . ?
C22 N4 C24 117.6(5) . . ?
C2 C3 C6 123.3(5) . . ?
C4 C3 C2 116.7(5) . . ?
C4 C3 C6 120.0(4) . . ?
N2 C16 C17 115.6(4) . . ?
N2 C16 C15 122.7(5) . . ?
C15 C16 C17 121.7(4) . . ?
N1 C1 H1 118.3 . . ?
N1 C1 C2 123.4(5) . . ?
C2 C1 H1 118.3 . . ?
C10 C9 C8 121.9(5) . . ?
C14 C9 C8 122.8(5) . . ?
C14 C9 C10 115.3(5) . . ?
C18 C17 C16 122.3(5) . . ?
C20 C17 C16 121.5(4) . . ?
C20 C17 C18 116.2(5) . . ?
C3 C2 H2 120.0 . . ?
C1 C2 C3 120.1(5) . . ?
C1 C2 H2 120.0 . . ?
C17 C18 H18 119.8 . . ?
C19 C18 C17 120.3(5) . . ?
C19 C18 H18 119.8 . . ?
C3 C4 H4 120.2 . . ?
C3 C4 C5 119.6(5) . . ?
C5 C4 H4 120.2 . . ?
N3 C19 C18 123.4(5) . . ?
N3 C19 H19 118.3 . . ?
C18 C19 H19 118.3 . . ?
N1 C5 C4 123.7(5) . . ?
N1 C5 H5 118.2 . . ?
C4 C5 H5 118.2 . . ?
N2 C6 C3 114.7(4) . . ?
N2 C6 C7 122.8(5) . . ?
C7 C6 C3 122.4(5) . . ?
C7 C8 C9 122.9(5) . . ?
C15 C8 C9 122.0(5) . . ?
C15 C8 C7 115.1(5) . . ?
C17 C20 H20 120.1 . . ?
C21 C20 C17 119.8(5) . . ?
C21 C20 H20 120.1 . . ?
C6 C7 C8 120.9(5) . . ?
C6 C7 H7 119.6 . . ?
C8 C7 H7 119.6 . . ?
N3 C21 C20 124.3(5) . . ?
N3 C21 H21 117.9 . . ?
C20 C21 H21 117.9 . . ?
C9 C10 H10 118.5 . . ?
C11 C10 C9 122.9(5) . . ?
C11 C10 H10 118.5 . . ?
C16 C15 C8 121.1(5) . . ?
C16 C15 H15 119.4 . . ?
C8 C15 H15 119.4 . . ?
N5 C26 S1 177.1(6) . . ?
N4 C12 C11 121.7(5) . . ?
N4 C12 C13 122.5(5) . . ?
C13 C12 C11 115.7(5) . . ?
C9 C14 H14 118.8 . . ?
C13 C14 C9 122.4(5) . . ?
C13 C14 H14 118.8 . . ?
C10 C11 C12 121.6(5) . . ?
C10 C11 H11 119.2 . . ?
C12 C11 H11 119.2 . . ?
C12 C13 H13 119.0 . . ?
C14 C13 C12 122.0(5) . . ?
C14 C13 H13 119.0 . . ?
N4 C22 H22A 108.8 . . ?
N4 C22 H22B 108.8 . . ?
N4 C22 C23 114.0(5) . . ?
H22A C22 H22B 107.6 . . ?
C23 C22 H22A 108.8 . . ?
C23 C22 H22B 108.8 . . ?
N4 C24 H24A 108.6 . . ?
N4 C24 H24B 108.6 . . ?
N4 C24 C25 114.7(5) . . ?
H24A C24 H24B 107.6 . . ?
C25 C24 H24A 108.6 . . ?
C25 C24 H24B 108.6 . . ?
C22 C23 H23A 109.5 . . ?
C22 C23 H23B 109.5 . . ?
C22 C23 H23C 109.5 . . ?
H23A C23 H23B 109.5 . . ?
H23A C23 H23C 109.5 . . ?
H23B C23 H23C 109.5 . . ?
C24 C25 H25A 109.5 . . ?
C24 C25 H25B 109.5 . . ?
C24 C25 H25C 109.5 . . ?
H25A C25 H25B 109.5 . . ?
H25A C25 H25C 109.5 . . ?
H25B C25 H25C 109.5 . . ?
Cl2 C27 Cl3 111.8(4) . . ?
Cl2 C27 Cl1 110.4(4) . . ?
Cl2 C27 H27 108.3 . . ?
Cl3 C27 H27 108.3 . . ?
Cl1 C27 Cl3 109.5(4) . . ?
Cl1 C27 H27 108.3 . . ?

loop_
_geom_bond_atom_site_label_1
_geom_bond_atom_site_label_2
_geom_bond_distance
_geom_bond_site_symmetry_2
_geom_bond_publ_flag
Co1 N1 2.194(4) . ?
Co1 N1 2.194(4) 3_776 ?
Co1 N3 2.230(4) 4_575 ?
Co1 N3 2.230(4) 2_756 ?
Co1 N5 2.085(4) 3_776 ?
Co1 N5 2.085(4) . ?
S1 C26 1.617(6) . ?
Cl2 C27 1.746(8) . ?
Cl3 C27 1.758(8) . ?
Cl1 C27 1.755(8) . ?
N1 C1 1.348(6) . ?
N1 C5 1.339(6) . ?
N3 C19 1.341(6) . ?
N3 C21 1.337(6) . ?
N2 C16 1.343(6) . ?
N2 C6 1.349(6) . ?
N5 C26 1.165(7) . ?
N4 C12 1.381(7) . ?
N4 C22 1.461(8) . ?
N4 C24 1.467(8) . ?
C3 C2 1.398(7) . ?
C3 C4 1.387(7) . ?
C3 C6 1.479(7) . ?
C16 C17 1.476(7) . ?
C16 C15 1.392(7) . ?
C1 H1 0.9300 . ?
C1 C2 1.373(7) . ?
C9 C8 1.470(7) . ?
C9 C10 1.394(7) . ?
C9 C14 1.393(7) . ?
C17 C18 1.392(7) . ?
C17 C20 1.389(7) . ?
C2 H2 0.9300 . ?
C18 H18 0.9300 . ?
C18 C19 1.377(7) . ?
C4 H4 0.9300 . ?
C4 C5 1.388(7) . ?
C19 H19 0.9300 . ?
C5 H5 0.9300 . ?
C6 C7 1.387(7) . ?
C8 C7 1.407(7) . ?
C8 C15 1.397(7) . ?
C20 H20 0.9300 . ?
C20 C21 1.374(7) . ?
C7 H7 0.9300 . ?
C21 H21 0.9300 . ?
C10 H10 0.9300 . ?
C10 C11 1.369(8) . ?
C15 H15 0.9300 . ?
C12 C11 1.405(8) . ?
C12 C13 1.392(8) . ?
C14 H14 0.9300 . ?
C14 C13 1.380(8) . ?
C11 H11 0.9300 . ?
C13 H13 0.9300 . ?
C22 H22A 0.9700 . ?
C22 H22B 0.9700 . ?
C22 C23 1.508(9) . ?
C24 H24A 0.9700 . ?
C24 H24B 0.9700 . ?
C24 C25 1.521(10) . ?
C23 H23A 0.9600 . ?
C23 H23B 0.9600 . ?
C23 H23C 0.9600 . ?
C25 H25A 0.9600 . ?
C25 H25B 0.9600 . ?
C25 H25C 0.9600 . ?
C27 H27 0.9800 . ?

loop_
_geom_torsion_atom_site_label_1
_geom_torsion_atom_site_label_2
_geom_torsion_atom_site_label_3
_geom_torsion_atom_site_label_4
_geom_torsion
_geom_torsion_site_symmetry_1
_geom_torsion_site_symmetry_2
_geom_torsion_site_symmetry_3
_geom_torsion_site_symmetry_4
_geom_torsion_publ_flag
Co1 N1 C1 C2 178.3(4) . . . . ?
Co1 N1 C5 C4 -179.3(4) . . . . ?
Co1 N3 C19 C18 174.8(4) 2_746 . . . ?
Co1 N3 C21 C20 -175.0(5) 2_746 . . . ?
N1 C1 C2 C3 1.4(8) . . . . ?
N2 C16 C17 C18 -166.5(5) . . . . ?
N2 C16 C17 C20 9.9(8) . . . . ?
N2 C16 C15 C8 4.0(8) . . . . ?
N2 C6 C7 C8 1.8(8) . . . . ?
N4 C12 C11 C10 -177.6(6) . . . . ?
N4 C12 C13 C14 178.1(6) . . . . ?
C3 C4 C5 N1 0.5(8) . . . . ?
C3 C6 C7 C8 178.8(5) . . . . ?
C16 N2 C6 C3 -178.9(5) . . . . ?
C16 N2 C6 C7 -1.7(8) . . . . ?
C16 C17 C18 C19 176.0(5) . . . . ?
C16 C17 C20 C21 -176.1(5) . . . . ?
C1 N1 C5 C4 0.5(8) . . . . ?
C9 C8 C7 C6 -178.7(5) . . . . ?
C9 C8 C15 C16 176.0(5) . . . . ?
C9 C10 C11 C12 -1.3(10) . . . . ?
C9 C14 C13 C12 0.3(10) . . . . ?
C17 C16 C15 C8 -172.7(5) . . . . ?
C17 C18 C19 N3 0.2(9) . . . . ?
C17 C20 C21 N3 -0.1(9) . . . . ?
C2 C3 C4 C5 -0.6(8) . . . . ?
C2 C3 C6 N2 -163.9(5) . . . . ?
C2 C3 C6 C7 19.0(8) . . . . ?
C18 C17 C20 C21 0.5(8) . . . . ?
C4 C3 C2 C1 -0.3(8) . . . . ?
C4 C3 C6 N2 17.5(7) . . . . ?
C4 C3 C6 C7 -159.7(5) . . . . ?
C19 N3 C21 C20 -0.3(8) . . . . ?
C5 N1 C1 C2 -1.5(8) . . . . ?
C6 N2 C16 C17 175.7(5) . . . . ?
C6 N2 C16 C15 -1.1(8) . . . . ?
C6 C3 C2 C1 -179.0(5) . . . . ?
C6 C3 C4 C5 178.1(5) . . . . ?
C8 C9 C10 C11 -178.2(6) . . . . ?
C8 C9 C14 C13 178.7(6) . . . . ?
C20 C17 C18 C19 -0.5(8) . . . . ?
C7 C8 C15 C16 -3.7(8) . . . . ?
C21 N3 C19 C18 0.2(8) . . . . ?
C10 C9 C8 C7 170.9(5) . . . . ?
C10 C9 C8 C15 -8.8(8) . . . . ?
C10 C9 C14 C13 -0.1(9) . . . . ?
C15 C16 C17 C18 10.4(8) . . . . ?
C15 C16 C17 C20 -173.2(5) . . . . ?
C15 C8 C7 C6 0.9(8) . . . . ?
C12 N4 C22 C23 75.0(7) . . . . ?
C12 N4 C24 C25 -75.4(8) . . . . ?
C14 C9 C8 C7 -7.8(8) . . . . ?
C14 C9 C8 C15 172.6(5) . . . . ?
C14 C9 C10 C11 0.6(9) . . . . ?
C11 C12 C13 C14 -1.0(9) . . . . ?
C13 C12 C11 C10 1.5(9) . . . . ?
C22 N4 C12 C11 -169.9(6) . . . . ?
C22 N4 C12 C13 11.1(9) . . . . ?
C22 N4 C24 C25 88.0(7) . . . . ?
C24 N4 C12 C11 -6.9(9) . . . . ?
C24 N4 C12 C13 174.1(6) . . . . ?
C24 N4 C22 C23 -88.4(7) . . . . ?
